data_7123839
loop_
_publ_author_name
'Luo, Hui-Yun'
'Xie, Yu-Yang'
'Song, Xu-Feng'
'Dong, Jia-Wei'
'Zhu, Deng'
'Chen, Zhi-Min'

_publ_section_title
;
 Lewis Base-Catalyzed Asymmetric Sulfenylation of Alkenes: Construction of
 Sulfenylated Lactones and Application to the Formal Syntheses of
 (-)-Nicotlactone B and (&#x2212;)-Galbacin
;
_journal_name_full 'Chemical Communications'
_journal_paper_doi 10.1039/C9CC04758A
_journal_year 2019
_chemical_absolute_configuration ad
_chemical_formula_moiety 'C16 H13 Br O2 S'
_chemical_formula_sum 'C16 H13 Br O2 S'
_chemical_formula_weight 349.23
_space_group_crystal_system orthorhombic
_space_group_IT_number 19
_space_group_name_Hall 'P 2ac 2ab'
_space_group_name_H-M_alt 'P 21 21 21'
_symmetry_space_group_name_Hall 'P 2ac 2ab'
_symmetry_space_group_name_H-M 'P 21 21 21'
_atom_sites_solution_hydrogens geom
_audit_creation_method SHELXL-2016/6
_audit_update_record
;
2019-02-27 deposited with the CCDC.    2019-07-10 downloaded from the CCDC.
;
_cell_angle_alpha 90
_cell_angle_beta 90
_cell_angle_gamma 90
_cell_formula_units_Z 4
_cell_length_a 5.29670(10)
_cell_length_b 10.3438(2)
_cell_length_c 28.0395(6)
_cell_measurement_reflns_used 9978
_cell_measurement_temperature 297(2)
_cell_measurement_theta_max 68.11
_cell_measurement_theta_min 3.15
_cell_volume 1536.23(5)
_computing_structure_refinement 'SHELXL-2016/6 (Sheldrick, 2016)'
_computing_structure_solution 'SHELXT 2014/5 (Sheldrick, 2014)'
_diffrn_ambient_temperature 297(2)
_diffrn_measured_fraction_theta_full 0.998
_diffrn_measured_fraction_theta_max 0.995
_diffrn_measurement_device_type 'Bruker APEX-II CCD'
_diffrn_measurement_method '\f and \w scans'
_diffrn_radiation_type CuK\a
_diffrn_radiation_wavelength 1.54178
_diffrn_reflns_av_R_equivalents 0.0481
_diffrn_reflns_av_unetI/netI 0.0308
_diffrn_reflns_Laue_measured_fraction_full 0.998
_diffrn_reflns_Laue_measured_fraction_max 0.995
_diffrn_reflns_limit_h_max 6
_diffrn_reflns_limit_h_min -6
_diffrn_reflns_limit_k_max 12
_diffrn_reflns_limit_k_min -12
_diffrn_reflns_limit_l_max 33
_diffrn_reflns_limit_l_min -33
_diffrn_reflns_number 20349
_diffrn_reflns_point_group_measured_fraction_full 0.998
_diffrn_reflns_point_group_measured_fraction_max 0.994
_diffrn_reflns_theta_full 67.679
_diffrn_reflns_theta_max 68.384
_diffrn_reflns_theta_min 3.152
_exptl_absorpt_coefficient_mu 4.902
_exptl_crystal_colour colorless
_exptl_crystal_density_diffrn 1.510
_exptl_crystal_description block
_exptl_crystal_F_000 704
_exptl_crystal_size_max 0.220
_exptl_crystal_size_mid 0.220
_exptl_crystal_size_min 0.200
_exptl_transmission_factor_max 0.7531
_exptl_transmission_factor_min 0.5074
_refine_diff_density_max 0.972
_refine_diff_density_min -1.053
_refine_diff_density_rms 0.070
_refine_ls_abs_structure_details
;
 Flack x determined using 951 quotients [(I+)-(I-)]/[(I+)+(I-)]
 (Parsons, Flack and Wagner, Acta Cryst. B69 (2013) 249-259).
;
_refine_ls_abs_structure_Flack 0.039(11)
_refine_ls_extinction_method none
_refine_ls_goodness_of_fit_ref 1.086
_refine_ls_hydrogen_treatment constr
_refine_ls_matrix_type full
_refine_ls_number_parameters 181
_refine_ls_number_reflns 2814
_refine_ls_number_restraints 0
_refine_ls_restrained_S_all 1.086
_refine_ls_R_factor_all 0.0726
_refine_ls_R_factor_gt 0.0685
_refine_ls_shift/su_max 0.000
_refine_ls_shift/su_mean 0.000
_refine_ls_structure_factor_coef Fsqd
_refine_ls_weighting_details 'w=1/[\s^2^(Fo^2^)+(0.1155P)^2^+1.3770P] where P=(Fo^2^+2Fc^2^)/3'
_refine_ls_weighting_scheme calc
_refine_ls_wR_factor_gt 0.2008
_refine_ls_wR_factor_ref 0.2062
_reflns_Friedel_coverage 0.678
_reflns_Friedel_fraction_full 0.998
_reflns_Friedel_fraction_max 0.992
_reflns_number_gt 2568
_reflns_number_total 2814
_reflns_threshold_expression 'I > 2\s(I)'
_cod_data_source_file c9cc04758a2.cif
_cod_data_source_block ta_a
_cod_database_code 7123839
_shelx_shelxl_version_number 2016/6
_shelx_space_group_comment
;
The symmetry employed for this shelxl refinement is uniquely defined
by the following loop, which should always be used as a source of
symmetry information in preference to the above space-group names.
They are only intended as comments.
;
_shelx_estimated_absorpt_t_min 0.412
_shelx_estimated_absorpt_t_max 0.441

loop_
_space_group_symop_operation_xyz
'x, y, z'
'-x+1/2, -y, z+1/2'
'-x, y+1/2, -z+1/2'
'x+1/2, -y+1/2, -z'

loop_
_atom_site_label
_atom_site_type_symbol
_atom_site_fract_x
_atom_site_fract_y
_atom_site_fract_z
_atom_site_U_iso_or_equiv
_atom_site_adp_type
_atom_site_occupancy
_atom_site_site_symmetry_order
_atom_site_calc_flag
_atom_site_refinement_flags_posn
_atom_site_refinement_flags_adp
Br1 Br 0.9381(5) -0.0213(2) 0.75566(7) 0.2071(14) Uani 1 1 d . .
C1 C 0.833(2) 0.0969(13) 0.7079(4) 0.102(4) Uani 1 1 d . .
O1 O 0.4179(8) 0.3122(5) 0.57077(16) 0.0577(11) Uani 1 1 d . .
S1 S 1.0051(3) 0.54845(16) 0.59483(8) 0.0688(5) Uani 1 1 d . .
O2 O 0.2872(9) 0.3388(5) 0.49647(18) 0.0688(13) Uani 1 1 d . .
C2 C 0.657(6) 0.1814(19) 0.7169(4) 0.184(10) Uani 1 1 d . .
H2 H 0.584538 0.183884 0.747010 0.221 Uiso 1 1 calc R U
C5 C 0.860(3) 0.1848(16) 0.6320(5) 0.171(9) Uani 1 1 d . .
H5 H 0.936186 0.181270 0.602165 0.205 Uiso 1 1 calc R U
C4 C 0.6855(13) 0.2738(7) 0.6394(2) 0.0578(15) Uani 1 1 d . .
C3 C 0.578(4) 0.2669(15) 0.6825(4) 0.153(7) Uani 1 1 d . .
H3 H 0.443987 0.322014 0.689503 0.183 Uiso 1 1 calc R U
C6 C 0.934(4) 0.098(2) 0.6658(6) 0.208(12) Uani 1 1 d . .
H6 H 1.058829 0.037767 0.658444 0.250 Uiso 1 1 calc R U
C7 C 0.6029(12) 0.3714(6) 0.6033(2) 0.0557(14) Uani 1 1 d . .
H7 H 0.523569 0.444489 0.619797 0.067 Uiso 1 1 calc R U
C9 C 0.6559(13) 0.4548(7) 0.5250(3) 0.0629(16) Uani 1 1 d . .
H9A H 0.599991 0.544112 0.525626 0.076 Uiso 1 1 calc R U
H9B H 0.755871 0.440688 0.496519 0.076 Uiso 1 1 calc R U
C8 C 0.8053(12) 0.4228(6) 0.5691(2) 0.0554(14) Uani 1 1 d . .
H8 H 0.915445 0.349853 0.561028 0.066 Uiso 1 1 calc R U
C10 C 0.4364(11) 0.3646(6) 0.5267(2) 0.0557(14) Uani 1 1 d . .
C11 C 0.7986(13) 0.6829(6) 0.5984(3) 0.0624(16) Uani 1 1 d . .
C12 C 0.7929(18) 0.7710(8) 0.5612(4) 0.080(2) Uani 1 1 d . .
H12 H 0.895916 0.758278 0.534745 0.097 Uiso 1 1 calc R U
C13 C 0.636(2) 0.8779(10) 0.5629(5) 0.105(3) Uani 1 1 d . .
H13 H 0.634712 0.938071 0.538241 0.126 Uiso 1 1 calc R U
C14 C 0.482(3) 0.8929(12) 0.6015(6) 0.138(5) Uani 1 1 d . .
H14 H 0.374345 0.963808 0.602269 0.166 Uiso 1 1 calc R U
C15 C 0.479(3) 0.8109(13) 0.6383(5) 0.136(5) Uani 1 1 d . .
H15 H 0.370234 0.824101 0.663913 0.163 Uiso 1 1 calc R U
C16 C 0.647(2) 0.7019(9) 0.6374(3) 0.090(3) Uani 1 1 d . .
H16 H 0.652837 0.644770 0.662965 0.108 Uiso 1 1 calc R U

loop_
_atom_site_aniso_label
_atom_site_aniso_U_11
_atom_site_aniso_U_22
_atom_site_aniso_U_33
_atom_site_aniso_U_23
_atom_site_aniso_U_13
_atom_site_aniso_U_12
Br1 0.203(2) 0.247(2) 0.1714(16) 0.1478(17) -0.0806(15) -0.0854(19)
C1 0.106(7) 0.117(8) 0.083(6) 0.041(6) -0.026(6) -0.031(7)
O1 0.0427(19) 0.070(3) 0.061(2) -0.006(2) -0.0020(18) -0.0051(19)
S1 0.0502(8) 0.0576(8) 0.0987(13) -0.0085(8) -0.0170(8) -0.0023(8)
O2 0.060(3) 0.075(3) 0.071(3) -0.007(3) -0.014(2) -0.005(2)
C2 0.32(3) 0.168(14) 0.066(6) 0.023(8) 0.069(12) 0.028(19)
C5 0.188(15) 0.193(14) 0.131(10) 0.103(11) 0.089(11) 0.123(13)
C4 0.054(3) 0.068(4) 0.052(3) 0.000(3) 0.001(3) -0.009(3)
C3 0.208(17) 0.164(12) 0.086(7) 0.022(8) 0.072(9) 0.047(12)
C6 0.172(16) 0.26(2) 0.195(16) 0.158(17) 0.086(13) 0.132(15)
C7 0.046(3) 0.058(3) 0.062(4) -0.010(3) -0.002(3) 0.002(3)
C9 0.060(3) 0.062(3) 0.066(4) 0.007(3) -0.009(3) -0.016(3)
C8 0.044(3) 0.056(3) 0.066(4) -0.005(3) -0.003(3) -0.003(3)
C10 0.050(3) 0.053(3) 0.065(4) -0.004(3) -0.003(3) -0.001(3)
C11 0.062(4) 0.050(3) 0.075(4) -0.003(3) -0.013(3) -0.003(3)
C12 0.080(5) 0.066(4) 0.095(5) 0.009(4) 0.001(4) -0.001(4)
C13 0.109(7) 0.075(6) 0.130(8) 0.033(6) 0.009(7) 0.021(6)
C14 0.163(13) 0.085(7) 0.166(13) 0.024(8) 0.021(11) 0.048(8)
C15 0.171(14) 0.109(8) 0.129(10) -0.015(8) 0.048(10) 0.031(10)
C16 0.118(7) 0.078(5) 0.074(5) -0.005(4) 0.007(5) 0.020(5)

loop_
_atom_type_symbol
_atom_type_description
_atom_type_scat_dispersion_real
_atom_type_scat_dispersion_imag
_atom_type_scat_source
C C 0.0181 0.0091 'International Tables Vol C Tables 4.2.6.8 and 6.1.1.4'
H H 0.0000 0.0000 'International Tables Vol C Tables 4.2.6.8 and 6.1.1.4'
Br Br -0.6763 1.2805 'International Tables Vol C Tables 4.2.6.8 and 6.1.1.4'
O O 0.0492 0.0322 'International Tables Vol C Tables 4.2.6.8 and 6.1.1.4'
S S 0.3331 0.5567 'International Tables Vol C Tables 4.2.6.8 and 6.1.1.4'

loop_
_geom_angle_atom_site_label_1
_geom_angle_atom_site_label_2
_geom_angle_atom_site_label_3
_geom_angle
C6 C1 C2 117.7(11)
C6 C1 Br1 121.9(12)
C2 C1 Br1 120.4(10)
C10 O1 C7 110.6(5)
C11 S1 C8 102.9(3)
C1 C2 C3 121.2(12)
C1 C2 H2 119.4
C3 C2 H2 119.4
C4 C5 C6 123.5(11)
C4 C5 H5 118.3
C6 C5 H5 118.3
C5 C4 C3 113.8(10)
C5 C4 C7 124.7(7)
C3 C4 C7 121.5(9)
C4 C3 C2 122.4(15)
C4 C3 H3 118.8
C2 C3 H3 118.8
C1 C6 C5 121.3(14)
C1 C6 H6 119.4
C5 C6 H6 119.4
O1 C7 C4 109.5(5)
O1 C7 C8 102.7(5)
C4 C7 C8 116.9(5)
O1 C7 H7 109.1
C4 C7 H7 109.1
C8 C7 H7 109.1
C10 C9 C8 104.3(6)
C10 C9 H9A 110.9
C8 C9 H9A 110.9
C10 C9 H9B 110.9
C8 C9 H9B 110.9
H9A C9 H9B 108.9
C9 C8 C7 102.9(5)
C9 C8 S1 118.2(5)
C7 C8 S1 113.8(5)
C9 C8 H8 107.1
C7 C8 H8 107.1
S1 C8 H8 107.1
O2 C10 O1 120.9(6)
O2 C10 C9 129.5(6)
O1 C10 C9 109.6(5)
C16 C11 C12 119.5(7)
C16 C11 S1 121.2(6)
C12 C11 S1 119.2(6)
C13 C12 C11 120.8(9)
C13 C12 H12 119.6
C11 C12 H12 119.6
C14 C13 C12 118.5(10)
C14 C13 H13 120.8
C12 C13 H13 120.8
C15 C14 C13 123.4(11)
C15 C14 H14 118.3
C13 C14 H14 118.3
C14 C15 C16 118.4(12)
C14 C15 H15 120.8
C16 C15 H15 120.8
C11 C16 C15 119.3(10)
C11 C16 H16 120.3
C15 C16 H16 120.3

loop_
_geom_bond_atom_site_label_1
_geom_bond_atom_site_label_2
_geom_bond_distance
Br1 C1 1.896(10)
C1 C6 1.295(19)
C1 C2 1.30(2)
O1 C10 1.353(8)
O1 C7 1.473(8)
S1 C11 1.772(7)
S1 C8 1.825(6)
O2 C10 1.189(8)
C2 C3 1.37(2)
C2 H2 0.9300
C5 C4 1.320(14)
C5 C6 1.365(16)
C5 H5 0.9300
C4 C3 1.339(12)
C4 C7 1.496(10)
C3 H3 0.9300
C6 H6 0.9300
C7 C8 1.534(9)
C7 H7 0.9800
C9 C10 1.492(9)
C9 C8 1.503(9)
C9 H9A 0.9700
C9 H9B 0.9700
C8 H8 0.9800
C11 C16 1.371(12)
C11 C12 1.385(11)
C12 C13 1.385(13)
C12 H12 0.9300
C13 C14 1.362(19)
C13 H13 0.9300
C14 C15 1.336(19)
C14 H14 0.9300
C15 C16 1.438(17)
C15 H15 0.9300
C16 H16 0.9300

loop_
_geom_torsion_atom_site_label_1
_geom_torsion_atom_site_label_2
_geom_torsion_atom_site_label_3
_geom_torsion_atom_site_label_4
_geom_torsion
C6 C1 C2 C3 1(3)
Br1 C1 C2 C3 -179.4(16)
C6 C5 C4 C3 -3(3)
C6 C5 C4 C7 179.2(18)
C5 C4 C3 C2 5(3)
C7 C4 C3 C2 -177.4(16)
C1 C2 C3 C4 -4(3)
C2 C1 C6 C5 1(3)
Br1 C1 C6 C5 -178.8(17)
C4 C5 C6 C1 1(4)
C10 O1 C7 C4 -148.2(5)
C10 O1 C7 C8 -23.3(6)
C5 C4 C7 O1 81.7(14)
C3 C4 C7 O1 -95.7(12)
C5 C4 C7 C8 -34.6(15)
C3 C4 C7 C8 148.1(12)
C10 C9 C8 C7 -27.8(7)
C10 C9 C8 S1 -154.2(5)
O1 C7 C8 C9 30.8(6)
C4 C7 C8 C9 150.7(6)
O1 C7 C8 S1 160.0(4)
C4 C7 C8 S1 -80.2(6)
C11 S1 C8 C9 49.5(6)
C11 S1 C8 C7 -71.4(5)
C7 O1 C10 O2 -172.7(6)
C7 O1 C10 C9 5.8(7)
C8 C9 C10 O2 -167.0(7)
C8 C9 C10 O1 14.7(7)
C8 S1 C11 C16 87.4(8)
C8 S1 C11 C12 -93.3(6)
C16 C11 C12 C13 -0.1(14)
S1 C11 C12 C13 -179.4(9)
C11 C12 C13 C14 -1.5(19)
C12 C13 C14 C15 1(3)
C13 C14 C15 C16 1(3)
C12 C11 C16 C15 1.9(16)
S1 C11 C16 C15 -178.8(10)
C14 C15 C16 C11 -2(2)
